data_4510301
loop_
_publ_author_name
'Han, Shujuan'
'Wang, Ying'
'Pan, Shilie'
'Dong, Xiaoyu'
'Wu, Hongping'
'Han, Jian'
'Yang, Yun'
'Yu, Hongwei'
'Bai, Chunyan'

_publ_section_title
;
 Noncentrosymmetric versus Centrosymmetric: Influence of the
 Na+Substitution on Structural Transition and Second-Harmonic Generation
 Property
;
_journal_issue 4
_journal_name_full 'Crystal Growth &amp; Design'
_journal_page_first 1794
_journal_paper_doi 10.1021/cg4019103
_journal_volume 14
_journal_year 2014
_chemical_formula_sum 'B6 Br K0.8 Na2.2 O10'
_chemical_formula_weight 386.63
_chemical_name_common K0.80Na2.20B6O10Br
_chemical_name_systematic
; 
 ? 
;
_space_group_IT_number 62
_symmetry_cell_setting orthorhombic
_symmetry_space_group_name_Hall '-P 2ac 2n'
_symmetry_space_group_name_H-M 'P n m a'
_atom_sites_solution_primary direct
_atom_sites_solution_secondary difmap
_audit_creation_method SHELXL-97
_cell_angle_alpha 90.00
_cell_angle_beta 90.00
_cell_angle_gamma 90.00
_cell_formula_units_Z 4
_cell_length_a 12.818(3)
_cell_length_b 10.041(2)
_cell_length_c 7.5413(19)
_cell_measurement_reflns_used 1348
_cell_measurement_temperature 296(2)
_cell_measurement_theta_max 26.20
_cell_measurement_theta_min 3.73
_cell_volume 970.6(4)
_computing_cell_refinement 'Bruker SMART'
_computing_data_collection 'Bruker SMART'
_computing_data_reduction 'Bruker SAINT'
_computing_molecular_graphics 'Bruker SHELXTL'
_computing_publication_material 'Bruker SHELXTL'
_computing_structure_refinement 'SHELXL-97 (Sheldrick, 1997)'
_computing_structure_solution 'SHELXS-97 (Sheldrick, 1990)'
_diffrn_ambient_temperature 296(2)
_diffrn_measured_fraction_theta_full 0.999
_diffrn_measured_fraction_theta_max 0.999
_diffrn_measurement_device_type 'CCD area detector'
_diffrn_measurement_method 'phi and omega scans'
_diffrn_radiation_monochromator graphite
_diffrn_radiation_source 'fine-focus sealed tube'
_diffrn_radiation_type MoK\a
_diffrn_radiation_wavelength 0.71073
_diffrn_reflns_av_R_equivalents 0.0447
_diffrn_reflns_av_sigmaI/netI 0.0354
_diffrn_reflns_limit_h_max 14
_diffrn_reflns_limit_h_min -16
_diffrn_reflns_limit_k_max 13
_diffrn_reflns_limit_k_min -12
_diffrn_reflns_limit_l_max 9
_diffrn_reflns_limit_l_min -9
_diffrn_reflns_number 5644
_diffrn_reflns_theta_full 27.58
_diffrn_reflns_theta_max 27.58
_diffrn_reflns_theta_min 3.13
_exptl_absorpt_coefficient_mu 4.723
_exptl_absorpt_correction_T_max 1.0000
_exptl_absorpt_correction_T_min 0.8389
_exptl_absorpt_correction_type numerical
_exptl_absorpt_process_details Face-indexed
_exptl_crystal_colour colorless
_exptl_crystal_density_diffrn 2.646
_exptl_crystal_density_method 'not measured'
_exptl_crystal_description block
_exptl_crystal_F_000 738
_exptl_crystal_size_max 0.187
_exptl_crystal_size_mid 0.129
_exptl_crystal_size_min 0.073
_refine_diff_density_max 0.917
_refine_diff_density_min -1.019
_refine_diff_density_rms 0.280
_refine_ls_extinction_method none
_refine_ls_goodness_of_fit_ref 1.154
_refine_ls_matrix_type full
_refine_ls_number_parameters 104
_refine_ls_number_reflns 1189
_refine_ls_number_restraints 0
_refine_ls_restrained_S_all 1.154
_refine_ls_R_factor_all 0.0534
_refine_ls_R_factor_gt 0.0387
_refine_ls_shift/su_max 0.001
_refine_ls_shift/su_mean 0.000
_refine_ls_structure_factor_coef Fsqd
_refine_ls_weighting_details 'calc w=1/[\s^2^(Fo^2^)+(0.0853P)^2^+0.9959P] where P=(Fo^2^+2Fc^2^)/3'
_refine_ls_weighting_scheme calc
_refine_ls_wR_factor_gt 0.1144
_refine_ls_wR_factor_ref 0.1420
_reflns_number_gt 986
_reflns_number_total 1189
_reflns_threshold_expression >2sigma(I)
_cod_data_source_file cg4019103_si_009.cif
_cod_data_source_block 111
_cod_depositor_comments
;
The following automatic conversions were performed:

'_symmetry_cell_setting' value 'Orthorhombic' changed to
'orthorhombic' according to
/usr/data/users/saulius/automatic-downloads/current/ACS/lib/dictionaries/cif_core.dic
dictionary named 'cif_core.dic' version 2.4.2 from 2011-04-26.

Automatic conversion script
Id: cif_fix_values 2281 2013-09-26 08:29:07Z andrius 
;
_cod_original_sg_symbol_H-M Pnma
_cod_original_formula_sum 'B6 Br K0.80 Na2.20 O10'
_cod_database_code 4510301

loop_
_symmetry_equiv_pos_as_xyz
'x, y, z'
'-x+1/2, -y, z+1/2'
'-x, y+1/2, -z'
'x+1/2, -y+1/2, -z+1/2'
'-x, -y, -z'
'x-1/2, y, -z-1/2'
'x, -y-1/2, z'
'-x-1/2, y-1/2, z-1/2'

loop_
_atom_site_label
_atom_site_type_symbol
_atom_site_fract_x
_atom_site_fract_y
_atom_site_fract_z
_atom_site_U_iso_or_equiv
_atom_site_adp_type
_atom_site_occupancy
_atom_site_symmetry_multiplicity
_atom_site_calc_flag
_atom_site_refinement_flags
_atom_site_disorder_group
K1 K 0.19837(12) 0.2500 1.1547(2) 0.0199(6) Uani 0.801(18) 2 d SP 1
Na1 Na 0.19837(12) 0.2500 1.1547(2) 0.0199(6) Uani 0.199(18) 2 d SP 2
Na2 Na 0.0000 0.5000 1.0000 0.0253(6) Uani 1 2 d S .
Na3 Na 0.0000 0.5000 0.5000 0.0405(9) Uani 1 2 d S .
B1 B 0.3185(4) 0.7500 1.1115(8) 0.0068(11) Uani 1 2 d S .
B2 B 0.0034(5) 0.2500 0.7457(8) 0.0081(12) Uani 1 2 d S .
B3 B 0.3369(3) 0.3810(4) 0.7471(6) 0.0074(8) Uani 1 1 d . .
B4 B 0.2698(3) 0.5230(4) 1.0076(6) 0.0091(8) Uani 1 1 d . .
O1 O 0.3324(2) 0.6315(3) 1.0010(4) 0.0112(6) Uani 1 1 d . .
O2 O 0.1843(2) 0.5174(2) 1.1159(4) 0.0104(6) Uani 1 1 d . .
O3 O 0.2917(3) 0.2500 0.6839(5) 0.0060(7) Uani 1 2 d S .
O4 O 0.2912(2) 0.4107(3) 0.9164(4) 0.0131(6) Uani 1 1 d . .
O5 O -0.0494(2) 0.3680(3) 0.7421(4) 0.0094(6) Uani 1 1 d . .
O6 O 0.1087(3) 0.2500 0.7575(6) 0.0129(9) Uani 1 2 d S .
Br1 Br -0.05039(6) 0.2500 1.21524(11) 0.0303(3) Uani 1 2 d S .

loop_
_atom_site_aniso_label
_atom_site_aniso_U_11
_atom_site_aniso_U_22
_atom_site_aniso_U_33
_atom_site_aniso_U_23
_atom_site_aniso_U_13
_atom_site_aniso_U_12
K1 0.0212(9) 0.0101(8) 0.0285(10) 0.000 0.0066(6) 0.000
Na1 0.0212(9) 0.0101(8) 0.0285(10) 0.000 0.0066(6) 0.000
Na2 0.0246(13) 0.0220(14) 0.0292(16) -0.0064(11) -0.0108(11) -0.0056(11)
Na3 0.0163(13) 0.054(2) 0.051(2) 0.0386(16) 0.0136(13) 0.0115(13)
B1 0.003(2) 0.004(2) 0.014(3) 0.000 0.002(2) 0.000
B2 0.009(3) 0.009(3) 0.007(3) 0.000 0.003(2) 0.000
B3 0.0072(19) 0.0053(18) 0.010(2) 0.0003(15) -0.0006(15) -0.0019(16)
B4 0.0072(18) 0.010(2) 0.010(2) 0.0020(16) -0.0008(15) 0.0013(16)
O1 0.0070(12) 0.0079(14) 0.0186(15) -0.0048(11) 0.0057(11) -0.0014(10)
O2 0.0070(12) 0.0080(13) 0.0161(15) -0.0047(11) 0.0042(10) -0.0023(10)
O3 0.0026(16) 0.0043(17) 0.0113(19) 0.000 -0.0008(14) 0.000
O4 0.0173(14) 0.0083(13) 0.0137(14) -0.0031(11) 0.0059(11) 0.0015(11)
O5 0.0053(13) 0.0068(13) 0.0161(15) 0.0012(10) 0.0023(10) -0.0008(10)
O6 0.008(2) 0.014(2) 0.017(2) 0.000 0.0007(15) 0.000
Br1 0.0261(4) 0.0347(5) 0.0301(5) 0.000 -0.0020(3) 0.000

loop_
_atom_type_symbol
_atom_type_description
_atom_type_scat_dispersion_real
_atom_type_scat_dispersion_imag
_atom_type_scat_source
B B 0.0013 0.0007 'International Tables Vol C Tables 4.2.6.8 and 6.1.1.4'
O O 0.0106 0.0060 'International Tables Vol C Tables 4.2.6.8 and 6.1.1.4'
Na Na 0.0362 0.0249 'International Tables Vol C Tables 4.2.6.8 and 6.1.1.4'
K K 0.2009 0.2494 'International Tables Vol C Tables 4.2.6.8 and 6.1.1.4'
Br Br -0.2901 2.4595 'International Tables Vol C Tables 4.2.6.8 and 6.1.1.4'

loop_
_geom_angle_atom_site_label_1
_geom_angle_atom_site_label_2
_geom_angle_atom_site_label_3
_geom_angle
_geom_angle_site_symmetry_1
_geom_angle_site_symmetry_3
O4 K1 O4 73.62(12) 7_565 .
O4 K1 O2 50.43(8) 7_565 7_565
O4 K1 O2 123.48(10) . 7_565
O4 K1 O2 123.48(10) 7_565 .
O4 K1 O2 50.43(8) . .
O2 K1 O2 165.42(14) 7_565 .
O4 K1 O1 155.23(10) 7_565 2_565
O4 K1 O1 114.57(8) . 2_565
O2 K1 O1 119.72(9) 7_565 2_565
O2 K1 O1 71.40(8) . 2_565
O4 K1 O1 114.57(8) 7_565 8_656
O4 K1 O1 155.23(10) . 8_656
O2 K1 O1 71.40(8) 7_565 8_656
O2 K1 O1 119.72(9) . 8_656
O1 K1 O1 48.49(11) 2_565 8_656
O4 K1 B4 25.78(10) 7_565 7_565
O4 K1 B4 99.25(11) . 7_565
O2 K1 B4 26.18(9) 7_565 7_565
O2 K1 B4 149.25(12) . 7_565
O1 K1 B4 136.63(11) 2_565 7_565
O1 K1 B4 89.97(10) 8_656 7_565
O4 K1 O6 62.30(9) 7_565 .
O4 K1 O6 62.30(9) . .
O2 K1 O6 82.83(7) 7_565 .
O2 K1 O6 82.83(7) . .
O1 K1 O6 142.47(9) 2_565 .
O1 K1 O6 142.47(9) 8_656 .
B4 K1 O6 76.79(9) 7_565 .
O4 K1 Br1 122.17(8) 7_565 .
O4 K1 Br1 122.16(8) . .
O2 K1 Br1 87.10(6) 7_565 .
O2 K1 Br1 87.10(6) . .
O1 K1 Br1 74.78(6) 2_565 .
O1 K1 Br1 74.78(6) 8_656 .
B4 K1 Br1 110.10(8) 7_565 .
O6 K1 Br1 77.17(8) . .
O4 K1 Br1 76.79(7) 7_565 6_658
O4 K1 Br1 76.79(7) . 6_658
O2 K1 Br1 95.46(7) 7_565 6_658
O2 K1 Br1 95.46(7) . 6_658
O1 K1 Br1 82.38(7) 2_565 6_658
O1 K1 Br1 82.38(7) 8_656 6_658
B4 K1 Br1 79.71(8) 7_565 6_658
O6 K1 Br1 127.93(9) . 6_658
Br1 K1 Br1 154.90(6) . 6_658
O4 K1 B1 133.94(9) 7_565 2_565
O4 K1 B1 133.94(9) . 2_565
O2 K1 B1 95.95(7) 7_565 2_565
O2 K1 B1 95.95(7) . 2_565
O1 K1 B1 24.72(6) 2_565 2_565
O1 K1 B1 24.72(6) 8_656 2_565
B4 K1 B1 112.09(9) 7_565 2_565
O6 K1 B1 155.42(13) . 2_565
Br1 K1 B1 78.25(10) . 2_565
Br1 K1 B1 76.65(10) 6_658 2_565
O4 K1 B4 147.09(11) 7_565 2_565
O4 K1 B4 93.75(10) . 2_565
O2 K1 B4 136.89(11) 7_565 2_565
O2 K1 B4 56.53(9) . 2_565
O1 K1 B4 21.60(9) 2_565 2_565
O1 K1 B4 66.47(10) 8_656 2_565
B4 K1 B4 143.92(12) 7_565 2_565
O6 K1 B4 138.23(8) . 2_565
Br1 K1 B4 90.43(8) . 2_565
Br1 K1 B4 70.70(7) 6_658 2_565
B1 K1 B4 41.78(8) 2_565 2_565
O5 Na2 O5 180.000(1) . 5_567
O5 Na2 O2 123.83(9) . .
O5 Na2 O2 56.17(9) 5_567 .
O5 Na2 O2 56.17(9) . 5_567
O5 Na2 O2 123.83(9) 5_567 5_567
O2 Na2 O2 180.0 . 5_567
O5 Na2 B3 151.65(10) . 2_565
O5 Na2 B3 28.35(10) 5_567 2_565
O2 Na2 B3 28.18(10) . 2_565
O2 Na2 B3 151.82(10) 5_567 2_565
O5 Na2 B3 28.35(10) . 6_557
O5 Na2 B3 151.65(10) 5_567 6_557
O2 Na2 B3 151.82(10) . 6_557
O2 Na2 B3 28.18(10) 5_567 6_557
B3 Na2 B3 180.0 2_565 6_557
O5 Na2 Br1 85.54(7) . .
O5 Na2 Br1 94.46(7) 5_567 .
O2 Na2 Br1 94.06(6) . .
O2 Na2 Br1 85.94(6) 5_567 .
B3 Na2 Br1 98.17(8) 2_565 .
B3 Na2 Br1 81.82(8) 6_557 .
O5 Na2 Br1 94.46(7) . 5_567
O5 Na2 Br1 85.54(7) 5_567 5_567
O2 Na2 Br1 85.94(6) . 5_567
O2 Na2 Br1 94.06(6) 5_567 5_567
B3 Na2 Br1 81.83(8) 2_565 5_567
B3 Na2 Br1 98.17(8) 6_557 5_567
Br1 Na2 Br1 179.999(1) . 5_567
O5 Na2 B2 155.92(12) . 5_567
O5 Na2 B2 24.08(12) 5_567 5_567
O2 Na2 B2 75.39(13) . 5_567
O2 Na2 B2 104.61(13) 5_567 5_567
B3 Na2 B2 47.65(14) 2_565 5_567
B3 Na2 B2 132.35(14) 6_557 5_567
Br1 Na2 B2 109.09(9) . 5_567
Br1 Na2 B2 70.91(9) 5_567 5_567
O5 Na2 K1 86.56(7) . 5_567
O5 Na2 K1 93.44(7) 5_567 5_567
O2 Na2 K1 133.95(6) . 5_567
O2 Na2 K1 46.05(6) 5_567 5_567
B3 Na2 K1 113.11(8) 2_565 5_567
B3 Na2 K1 66.89(8) 6_557 5_567
Br1 Na2 K1 124.75(3) . 5_567
Br1 Na2 K1 55.25(3) 5_567 5_567
B2 Na2 K1 69.41(11) 5_567 5_567
O5 Na2 Na1 86.56(7) . 5_567
O5 Na2 Na1 93.44(7) 5_567 5_567
O2 Na2 Na1 133.95(6) . 5_567
O2 Na2 Na1 46.05(6) 5_567 5_567
B3 Na2 Na1 113.11(8) 2_565 5_567
B3 Na2 Na1 66.89(8) 6_557 5_567
Br1 Na2 Na1 124.75(3) . 5_567
Br1 Na2 Na1 55.25(3) 5_567 5_567
B2 Na2 Na1 69.41(11) 5_567 5_567
K1 Na2 Na1 0.00(6) 5_567 5_567
O5 Na3 O5 180.0 . 5_566
O5 Na3 O1 86.07(9) . 2_564
O5 Na3 O1 93.93(9) 5_566 2_564
O5 Na3 O1 93.93(9) . 6_557
O5 Na3 O1 86.07(9) 5_566 6_557
O1 Na3 O1 180.0 2_564 6_557
O5 Na3 O4 126.53(9) . 2_564
O5 Na3 O4 53.47(9) 5_566 2_564
O1 Na3 O4 51.30(8) 2_564 2_564
O1 Na3 O4 128.70(8) 6_557 2_564
O5 Na3 O4 53.47(9) . 6_557
O5 Na3 O4 126.53(9) 5_566 6_557
O1 Na3 O4 128.70(8) 2_564 6_557
O1 Na3 O4 51.30(8) 6_557 6_557
O4 Na3 O4 180.0 2_564 6_557
O5 Na3 B4 102.11(11) . 2_564
O5 Na3 B4 77.89(11) 5_566 2_564
O1 Na3 B4 27.11(10) 2_564 2_564
O1 Na3 B4 152.89(10) 6_557 2_564
O4 Na3 B4 26.64(10) 2_564 2_564
O4 Na3 B4 153.36(10) 6_557 2_564
O5 Na3 B4 77.89(11) . 6_557
O5 Na3 B4 102.11(11) 5_566 6_557
O1 Na3 B4 152.88(10) 2_564 6_557
O1 Na3 B4 27.11(10) 6_557 6_557
O4 Na3 B4 153.36(10) 2_564 6_557
O4 Na3 B4 26.64(10) 6_557 6_557
B4 Na3 B4 180.0 2_564 6_557
O5 Na3 B3 152.56(10) . 2_564
O5 Na3 B3 27.44(10) 5_566 2_564
O1 Na3 B3 68.01(10) 2_564 2_564
O1 Na3 B3 111.99(10) 6_557 2_564
O4 Na3 B3 27.64(10) 2_564 2_564
O4 Na3 B3 152.36(10) 6_557 2_564
B4 Na3 B3 50.50(12) 2_564 2_564
B4 Na3 B3 129.50(12) 6_557 2_564
O5 Na3 B3 27.44(10) . 6_557
O5 Na3 B3 152.56(10) 5_566 6_557
O1 Na3 B3 111.99(10) 2_564 6_557
O1 Na3 B3 68.01(10) 6_557 6_557
O4 Na3 B3 152.36(10) 2_564 6_557
O4 Na3 B3 27.64(10) 6_557 6_557
B4 Na3 B3 129.50(12) 2_564 6_557
B4 Na3 B3 50.50(12) 6_557 6_557
B3 Na3 B3 180.0 2_564 6_557
O5 Na3 B2 156.06(12) . 5_566
O5 Na3 B2 23.94(12) 5_566 5_566
O1 Na3 B2 115.79(13) 2_564 5_566
O1 Na3 B2 64.21(13) 6_557 5_566
O4 Na3 B2 68.53(13) 2_564 5_566
O4 Na3 B2 111.47(13) 6_557 5_566
B4 Na3 B2 95.07(15) 2_564 5_566
B4 Na3 B2 84.93(15) 6_557 5_566
B3 Na3 B2 47.78(14) 2_564 5_566
B3 Na3 B2 132.22(14) 6_557 5_566
O5 Na3 Br1 88.66(7) . 5_567
O5 Na3 Br1 91.34(7) 5_566 5_567
O1 Na3 Br1 103.02(6) 2_564 5_567
O1 Na3 Br1 76.98(6) 6_557 5_567
O4 Na3 Br1 74.35(6) 2_564 5_567
O4 Na3 Br1 105.65(6) 6_557 5_567
B4 Na3 Br1 81.64(8) 2_564 5_567
B4 Na3 Br1 98.36(8) 6_557 5_567
B3 Na3 Br1 88.59(8) 2_564 5_567
B3 Na3 Br1 91.41(8) 6_557 5_567
B2 Na3 Br1 77.38(9) 5_566 5_567
O6 B1 O1 110.9(3) 2_565 .
O6 B1 O1 110.9(3) 2_565 7_575
O1 B1 O1 108.7(4) . 7_575
O6 B1 O3 109.2(4) 2_565 2_565
O1 B1 O3 108.6(3) . 2_565
O1 B1 O3 108.6(3) 7_575 2_565
O6 B1 K1 143.3(3) 2_565 2_564
O1 B1 K1 55.9(2) . 2_564
O1 B1 K1 55.9(2) 7_575 2_564
O3 B1 K1 107.5(3) 2_565 2_564
O6 B2 O5 119.7(3) . .
O6 B2 O5 119.7(3) . 7_565
O5 B2 O5 120.5(5) . 7_565
O6 B2 Na3 93.0(2) . 3_546
O5 B2 Na3 132.8(4) . 3_546
O5 B2 Na3 44.19(19) 7_565 3_546
O6 B2 Na2 88.5(2) . 3_547
O5 B2 Na2 134.0(4) . 3_547
O5 B2 Na2 46.8(2) 7_565 3_547
Na3 B2 Na2 73.803(19) 3_546 3_547
O4 B3 O2 112.7(3) . 2_564
O4 B3 O5 112.0(3) . 6_657
O2 B3 O5 106.7(3) 2_564 6_657
O4 B3 O3 107.7(3) . .
O2 B3 O3 109.0(3) 2_564 .
O5 B3 O3 108.6(3) 6_657 .
O4 B3 Na2 138.0(3) . 2_564
O2 B3 Na2 55.50(18) 2_564 2_564
O5 B3 Na2 52.13(18) 6_657 2_564
O3 B3 Na2 114.2(3) . 2_564
O4 B3 Na3 69.2(2) . 2_565
O2 B3 Na3 106.2(2) 2_564 2_565
O5 B3 Na3 47.43(17) 6_657 2_565
O3 B3 Na3 142.5(3) . 2_565
Na2 B3 Na3 76.11(10) 2_564 2_565
O4 B4 O1 122.2(4) . .
O4 B4 O2 115.7(4) . .
O1 B4 O2 122.0(4) . .
O4 B4 Na3 73.9(2) . 2_565
O1 B4 Na3 58.10(18) . 2_565
O2 B4 Na3 143.8(3) . 2_565
O4 B4 K1 97.6(2) . 2_564
O1 B4 K1 52.0(2) . 2_564
O2 B4 K1 124.7(2) . 2_564
Na3 B4 K1 85.44(11) 2_565 2_564
B4 O1 B1 124.1(3) . .
B4 O1 Na3 94.8(2) . 2_565
B1 O1 Na3 122.1(3) . 2_565
B4 O1 K1 106.5(2) . 2_564
B1 O1 K1 99.4(2) . 2_564
Na3 O1 K1 109.17(10) 2_565 2_564
B4 O1 Na1 106.5(2) . 2_564
B1 O1 Na1 99.4(2) . 2_564
Na3 O1 Na1 109.17(10) 2_565 2_564
K1 O1 Na1 0.00(6) 2_564 2_564
B4 O2 B3 122.0(3) . 2_565
B4 O2 Na2 123.1(2) . .
B3 O2 Na2 96.3(2) 2_565 .
B4 O2 K1 93.0(2) . .
B3 O2 K1 129.6(2) 2_565 .
Na2 O2 K1 91.77(9) . .
B3 O3 B3 120.6(4) . 7_565
B3 O3 B1 118.0(2) . 2_564
B3 O3 B1 118.0(2) 7_565 2_564
B4 O4 B3 135.2(3) . .
B4 O4 K1 94.0(2) . .
B3 O4 K1 130.5(2) . .
B4 O4 Na3 79.5(2) . 2_565
B3 O4 Na3 83.2(2) . 2_565
K1 O4 Na3 116.71(11) . 2_565
B2 O5 B3 124.7(3) . 6_557
B2 O5 Na3 111.9(3) . .
B3 O5 Na3 105.1(2) 6_557 .
B2 O5 Na2 109.1(3) . .
B3 O5 Na2 99.5(2) 6_557 .
Na3 O5 Na2 104.12(10) . .
B2 O6 B1 126.5(4) . 2_564
B2 O6 K1 114.8(3) . .
B1 O6 K1 118.8(3) 2_564 .
Na2 Br1 Na2 110.33(3) 3_547 .
Na2 Br1 K1 73.48(2) 3_547 .
Na2 Br1 K1 73.48(2) . .
Na2 Br1 Na3 155.54(3) 3_547 1_556
Na2 Br1 Na3 71.698(19) . 1_556
K1 Br1 Na3 84.29(3) . 1_556
Na2 Br1 Na3 71.698(19) 3_547 3_547
Na2 Br1 Na3 155.53(3) . 3_547
K1 Br1 Na3 84.29(3) . 3_547
Na3 Br1 Na3 96.45(3) 1_556 3_547
Na2 Br1 K1 110.90(2) 3_547 6_558
Na2 Br1 K1 110.90(2) . 6_558
K1 Br1 K1 171.21(3) . 6_558
Na3 Br1 K1 89.86(3) 1_556 6_558
Na3 Br1 K1 89.86(3) 3_547 6_558
Na2 Br1 Na1 110.90(2) 3_547 6_558
Na2 Br1 Na1 110.90(2) . 6_558
K1 Br1 Na1 171.21(3) . 6_558
Na3 Br1 Na1 89.86(3) 1_556 6_558
Na3 Br1 Na1 89.86(3) 3_547 6_558
K1 Br1 Na1 0.00(6) 6_558 6_558

loop_
_geom_bond_atom_site_label_1
_geom_bond_atom_site_label_2
_geom_bond_distance
_geom_bond_site_symmetry_2
K1 O4 2.692(3) 7_565
K1 O4 2.692(3) .
K1 O2 2.707(3) 7_565
K1 O2 2.707(3) .
K1 O1 2.897(3) 2_565
K1 O1 2.897(3) 8_656
K1 B4 3.096(4) 7_565
K1 O6 3.208(5) .
K1 Br1 3.2210(18) .
K1 Br1 3.3665(19) 6_658
K1 B1 3.452(6) 2_565
K1 B4 3.528(5) 2_565
Na2 O5 2.437(3) .
Na2 O5 2.437(3) 5_567
Na2 O2 2.525(3) .
Na2 O2 2.525(3) 5_567
Na2 B3 3.045(4) 2_565
Na2 B3 3.045(4) 6_557
Na2 Br1 3.0583(7) .
Na2 Br1 3.0583(7) 5_567
Na2 B2 3.159(4) 5_567
Na2 K1 3.7585(13) 5_567
Na2 Na1 3.7585(13) 5_567
Na3 O5 2.344(3) .
Na3 O5 2.344(3) 5_566
Na3 O1 2.522(3) 2_564
Na3 O1 2.522(3) 6_557
Na3 O4 2.892(3) 2_564
Na3 O4 2.892(3) 6_557
Na3 B4 2.960(4) 2_564
Na3 B4 2.960(4) 6_557
Na3 B3 3.072(4) 2_564
Na3 B3 3.072(4) 6_557
Na3 B2 3.120(4) 5_566
Na3 Br1 3.3660(8) 5_567
B1 O6 1.443(7) 2_565
B1 O1 1.463(4) .
B1 O1 1.464(4) 7_575
B1 O3 1.515(6) 2_565
B1 K1 3.452(6) 2_564
B2 O6 1.353(8) .
B2 O5 1.364(4) .
B2 O5 1.364(4) 7_565
B2 Na3 3.120(4) 3_546
B2 Na2 3.159(4) 3_547
B3 O4 1.435(5) .
B3 O2 1.447(5) 2_564
B3 O5 1.466(5) 6_657
B3 O3 1.514(4) .
B3 Na2 3.045(4) 2_564
B3 Na3 3.072(4) 2_565
B4 O4 1.350(5) .
B4 O1 1.354(5) .
B4 O2 1.368(5) .
B4 Na3 2.960(4) 2_565
B4 K1 3.528(5) 2_564
O1 Na3 2.522(3) 2_565
O1 K1 2.897(3) 2_564
O1 Na1 2.897(3) 2_564
O2 B3 1.447(5) 2_565
O3 B3 1.514(4) 7_565
O3 B1 1.515(6) 2_564
O4 Na3 2.892(3) 2_565
O5 B3 1.466(5) 6_557
O6 B1 1.443(7) 2_564
Br1 Na2 3.0583(7) 3_547
Br1 Na3 3.3660(8) 1_556
Br1 Na3 3.3660(8) 3_547
Br1 K1 3.3666(19) 6_558
Br1 Na1 3.3666(19) 6_558
